data_7042359
loop_
_publ_author_name
'Riley, Laura E.'
'Kr\"amer, Tobias'
'McMullin, Claire L.'
'Ellis, David'
'Rosair, Georgina M.'
'Sivaev, Igor B.'
'Welch, Alan J.'

_publ_section_title
;
 Large, weakly basic bis(carboranyl)phosphines: an experimental and
 computational study.
;
_journal_issue 16
_journal_name_full 'Dalton transactions (Cambridge, England : 2003)'
_journal_page_first 5218
_journal_page_last 5228
_journal_paper_doi 10.1039/c7dt00485k
_journal_volume 46
_journal_year 2017
_chemical_formula_moiety 'C6 H25 Au B20 Cl P'
_chemical_formula_sum 'C7.25 H27.5 Au B20 Cl3.5 P'
_chemical_formula_weight 683.00
_space_group_crystal_system orthorhombic
_space_group_IT_number 61
_space_group_name_Hall '-P 2ac 2ab'
_space_group_name_H-M_alt 'P b c a'
_symmetry_space_group_name_Hall '-P 2ac 2ab'
_symmetry_space_group_name_H-M 'P b c a'
_atom_sites_solution_hydrogens mixed
_atom_sites_solution_primary direct
_audit_creation_date 2016-05-10
_audit_creation_method
;
Olex2 1.2
(compiled 2016.02.19 svn.r3266 for OlexSys, GUI svn.r5155)
;
_audit_update_record
;
2017-01-12 deposited with the CCDC.
2017-03-07 downloaded from the CCDC.
;
_cell_angle_alpha 90
_cell_angle_beta 90
_cell_angle_gamma 90
_cell_formula_units_Z 8
_cell_length_a 10.4380(13)
_cell_length_b 17.711(2)
_cell_length_c 27.475(3)
_cell_measurement_reflns_used 6037
_cell_measurement_temperature 100.0(2)
_cell_measurement_theta_max 27.113
_cell_measurement_theta_min 2.383
_cell_volume 5079.2(10)
_computing_cell_refinement 'SAINT v7.68A (Bruker, 2009)'
_computing_data_reduction 'SAINT v7.68A (Bruker, 2009)'
_computing_molecular_graphics 'Olex2 (Dolomanov et al., 2009)'
_computing_publication_material 'Olex2 (Dolomanov et al., 2009)'
_computing_structure_refinement 'XL (Sheldrick, 2008)'
_computing_structure_solution 'XS (Sheldrick, 2008)'
_diffrn_ambient_temperature 100.0(2)
_diffrn_measured_fraction_theta_full 1.000
_diffrn_measured_fraction_theta_max 0.993
_diffrn_measurement_device_type 'Bruker APEX-II CCD'
_diffrn_measurement_method '\f and \w scans'
_diffrn_radiation_monochromator graphite
_diffrn_radiation_type MoK\a
_diffrn_radiation_wavelength 0.71073
_diffrn_reflns_av_R_equivalents 0.0526
_diffrn_reflns_av_unetI/netI 0.0418
_diffrn_reflns_Laue_measured_fraction_full 1.000
_diffrn_reflns_Laue_measured_fraction_max 0.993
_diffrn_reflns_limit_h_max 13
_diffrn_reflns_limit_h_min -13
_diffrn_reflns_limit_k_max 19
_diffrn_reflns_limit_k_min -22
_diffrn_reflns_limit_l_max 20
_diffrn_reflns_limit_l_min -35
_diffrn_reflns_number 33633
_diffrn_reflns_point_group_measured_fraction_full 1.000
_diffrn_reflns_point_group_measured_fraction_max 0.993
_diffrn_reflns_theta_full 26.000
_diffrn_reflns_theta_max 27.243
_diffrn_reflns_theta_min 2.300
_diffrn_standards_number 0
_exptl_absorpt_coefficient_mu 6.224
_exptl_absorpt_correction_T_max 0.7455
_exptl_absorpt_correction_T_min 0.5097
_exptl_absorpt_correction_type multi-scan
_exptl_absorpt_process_details
;
SADABS-2008/1 (Bruker,2008) was used for absorption correction.
wR2(int) was 0.1580 before and 0.0524 after correction.
The Ratio of minimum to maximum transmission is 0.6837.
The \l/2 correction factor is 0.0015.
;
_exptl_crystal_colour orange
_exptl_crystal_colour_primary orange
_exptl_crystal_density_diffrn 1.786
_exptl_crystal_description block
_exptl_crystal_F_000 2596
_exptl_crystal_size_max 0.36
_exptl_crystal_size_mid 0.28
_exptl_crystal_size_min 0.12
_refine_diff_density_max 0.692
_refine_diff_density_min -0.649
_refine_diff_density_rms 0.127
_refine_ls_extinction_method none
_refine_ls_goodness_of_fit_ref 1.020
_refine_ls_hydrogen_treatment mixed
_refine_ls_matrix_type full
_refine_ls_number_parameters 323
_refine_ls_number_reflns 5651
_refine_ls_number_restraints 0
_refine_ls_restrained_S_all 1.020
_refine_ls_R_factor_all 0.0476
_refine_ls_R_factor_gt 0.0297
_refine_ls_shift/su_max 0.003
_refine_ls_shift/su_mean 0.000
_refine_ls_structure_factor_coef Fsqd
_refine_ls_weighting_details 'w=1/[\s^2^(Fo^2^)+(0.0211P)^2^+2.3996P] where P=(Fo^2^+2Fc^2^)/3'
_refine_ls_weighting_scheme calc
_refine_ls_wR_factor_gt 0.0585
_refine_ls_wR_factor_ref 0.0622
_reflns_Friedel_coverage 0.000
_reflns_number_gt 3880
_reflns_number_total 5651
_reflns_threshold_expression 'I > 2\s(I)'
_cod_data_source_file c7dt00485k2.cif
_cod_data_source_block pbca
_cod_depositor_comments 'Adding full bibliography for 7042355--7042360.cif.'
_cod_original_cell_volume 5079.3(10)
_cod_original_formula_sum 'C7.25 H27.50 Au B20 Cl3.50 P'
_cod_database_code 7042359
_shelx_space_group_comment
;
The symmetry employed for this shelxl refinement is uniquely defined
by the following loop, which should always be used as a source of
symmetry information in preference to the above space-group names.
They are only intended as comments.
;
_olex2_refinement_description
;
1. Fixed Uiso
 At 1.2 times of:
  All B(H) groups, All C(H,H) groups
 At 1.5 times of:
  All C(H,H,H) groups
2.a Secondary CH2 refined with riding coordinates:
 C11(H11A,H11B)
2.b Idealised Me refined as rotating group:
 C12(H12A,H12B,H12C)
;
_shelx_shelxl_version_number 2014/7
_olex2_submission_special_instructions 'No special instructions were received'

loop_
_space_group_symop_operation_xyz
'x, y, z'
'-x+1/2, -y, z+1/2'
'x+1/2, -y+1/2, -z'
'-x, y+1/2, -z+1/2'
'-x, -y, -z'
'x-1/2, y, -z-1/2'
'-x-1/2, y-1/2, z'
'x, -y-1/2, z-1/2'

loop_
_atom_site_label
_atom_site_type_symbol
_atom_site_fract_x
_atom_site_fract_y
_atom_site_fract_z
_atom_site_U_iso_or_equiv
_atom_site_adp_type
_atom_site_occupancy
_atom_site_site_symmetry_order
_atom_site_calc_flag
_atom_site_refinement_flags_posn
Au1 Au 0.15369(2) 0.50218(2) 0.53118(2) 0.01338(5) Uani 1 1 d .
C1 C 0.2593(4) 0.3284(2) 0.64496(14) 0.0140(9) Uani 1 1 d .
Cl1 Cl 0.08773(10) 0.62279(6) 0.51444(4) 0.0201(2) Uani 1 1 d .
P1 P 0.23084(10) 0.38839(6) 0.54784(4) 0.0123(2) Uani 1 1 d .
C2 C 0.1552(4) 0.3382(2) 0.59989(14) 0.0134(9) Uani 1 1 d .
B3 B 0.2117(5) 0.2473(3) 0.61202(18) 0.0181(11) Uani 1 1 d .
H3 H 0.272(4) 0.221(2) 0.5880(15) 0.022 Uiso 1 1 d R
B4 B 0.2311(5) 0.2459(3) 0.67634(19) 0.0215(12) Uani 1 1 d .
H4 H 0.321(4) 0.219(2) 0.6910(15) 0.026 Uiso 1 1 d R
B5 B 0.1837(5) 0.3359(3) 0.70069(18) 0.0223(12) Uani 1 1 d .
H5 H 0.239(4) 0.355(2) 0.7306(14) 0.027 Uiso 1 1 d R
B6 B 0.1335(5) 0.3938(3) 0.65125(17) 0.0176(11) Uani 1 1 d .
H6 H 0.143(4) 0.449(2) 0.6462(14) 0.021 Uiso 1 1 d R
B7 B 0.0490(5) 0.2641(3) 0.59797(19) 0.0205(11) Uani 1 1 d .
H7 H 0.012(4) 0.255(2) 0.5621(13) 0.025 Uiso 1 1 d R
B8 B 0.0939(5) 0.2042(3) 0.64778(19) 0.0226(12) Uani 1 1 d .
H8 H 0.083(4) 0.139(2) 0.6459(14) 0.027 Uiso 1 1 d R
B9 B 0.0771(5) 0.2569(3) 0.70225(19) 0.0242(12) Uani 1 1 d .
H9 H 0.043(4) 0.228(2) 0.7358(15) 0.029 Uiso 1 1 d R
B10 B 0.0186(5) 0.3489(3) 0.68618(16) 0.0198(11) Uani 1 1 d .
H10 H -0.045(4) 0.382(2) 0.7080(14) 0.024 Uiso 1 1 d R
B11 B 0.0011(5) 0.3526(3) 0.62141(17) 0.0191(11) Uani 1 1 d .
H11 H -0.055(4) 0.392(2) 0.6008(14) 0.023 Uiso 1 1 d R
C11 C 0.2411(4) 0.3211(2) 0.49810(13) 0.0105(8) Uani 1 1 d .
H11A H 0.3047 0.2816 0.5061 0.013 Uiso 1 1 calc R
H11B H 0.1569 0.2964 0.4935 0.013 Uiso 1 1 calc R
B12 B -0.0360(5) 0.2684(3) 0.65342(17) 0.0176(11) Uani 1 1 d .
H12 H -0.134(4) 0.242(2) 0.6587(14) 0.021 Uiso 1 1 d R
C12 C 0.2809(4) 0.3615(2) 0.45069(14) 0.0190(10) Uani 1 1 d .
H12A H 0.3646 0.3855 0.4553 0.028 Uiso 1 1 calc GR
H12B H 0.2170 0.4000 0.4425 0.028 Uiso 1 1 calc GR
H12C H 0.2863 0.3246 0.4242 0.028 Uiso 1 1 calc GR
C1' C 0.3913(4) 0.3611(2) 0.63171(13) 0.0125(9) Uani 1 1 d .
C2' C 0.3947(4) 0.3955(2) 0.57615(13) 0.0144(9) Uani 1 1 d .
B3' B 0.3992(5) 0.4607(3) 0.62315(17) 0.0149(10) Uani 1 1 d .
H3' H 0.314(4) 0.490(2) 0.6284(14) 0.018 Uiso 1 1 d R
B4' B 0.4886(5) 0.4137(3) 0.66942(17) 0.0182(11) Uani 1 1 d .
H4' H 0.458(4) 0.418(2) 0.6998(14) 0.022 Uiso 1 1 d R
B5' B 0.5385(5) 0.3226(3) 0.64744(18) 0.0173(11) Uani 1 1 d .
H5' H 0.538(4) 0.272(2) 0.6708(13) 0.021 Uiso 1 1 d R
B6' B 0.4773(5) 0.3114(3) 0.58710(16) 0.0136(10) Uani 1 1 d .
H6' H 0.440(3) 0.260(2) 0.5715(13) 0.016 Uiso 1 1 d R
B7' B 0.4947(4) 0.4717(3) 0.57128(18) 0.0152(10) Uani 1 1 d .
H7' H 0.456(4) 0.520(2) 0.5456(14) 0.018 Uiso 1 1 d R
B8' B 0.5575(5) 0.4845(3) 0.63116(17) 0.0162(11) Uani 1 1 d .
H8' H 0.587(4) 0.536(2) 0.6441(14) 0.019 Uiso 1 1 d R
B9' B 0.6453(5) 0.4007(3) 0.64609(17) 0.0191(11) Uani 1 1 d .
H9' H 0.736(4) 0.405(2) 0.6699(14) 0.023 Uiso 1 1 d R
B10' B 0.6370(4) 0.3383(3) 0.59543(18) 0.0165(11) Uani 1 1 d .
H10' H 0.702(4) 0.292(2) 0.5876(14) 0.020 Uiso 1 1 d R
B11' B 0.5438(5) 0.3834(3) 0.54924(19) 0.0176(11) Uani 1 1 d .
H11' H 0.547(4) 0.375(2) 0.5125(14) 0.021 Uiso 1 1 d R
B12' B 0.6495(5) 0.4366(3) 0.58566(18) 0.0192(11) Uani 1 1 d .
H12' H 0.741(4) 0.460(2) 0.5695(14) 0.023 Uiso 1 1 d R

loop_
_atom_site_aniso_label
_atom_site_aniso_U_11
_atom_site_aniso_U_22
_atom_site_aniso_U_33
_atom_site_aniso_U_23
_atom_site_aniso_U_13
_atom_site_aniso_U_12
Au1 0.01556(8) 0.01147(9) 0.01311(8) -0.00079(7) -0.00164(6) 0.00126(8)
C1 0.016(2) 0.012(2) 0.013(2) -0.0009(16) -0.0013(17) -0.0030(18)
Cl1 0.0245(6) 0.0128(5) 0.0229(5) -0.0013(4) -0.0053(5) 0.0042(5)
P1 0.0144(5) 0.0115(6) 0.0110(5) -0.0002(4) -0.0011(4) 0.0004(5)
C2 0.015(2) 0.009(2) 0.016(2) 0.0027(16) -0.0007(17) 0.0010(18)
B3 0.019(3) 0.016(3) 0.019(3) -0.003(2) -0.004(2) -0.005(2)
B4 0.021(3) 0.013(3) 0.030(3) 0.005(2) -0.004(2) -0.005(2)
B5 0.022(3) 0.030(3) 0.014(3) 0.004(2) 0.002(2) -0.002(2)
B6 0.020(3) 0.017(3) 0.016(2) 0.001(2) 0.004(2) 0.007(2)
B7 0.020(3) 0.015(3) 0.027(3) -0.003(2) 0.003(2) -0.002(2)
B8 0.022(3) 0.021(3) 0.025(3) 0.007(2) 0.002(2) 0.001(2)
B9 0.027(3) 0.026(3) 0.019(3) 0.003(2) 0.006(2) -0.004(3)
B10 0.025(3) 0.025(3) 0.010(2) 0.004(2) 0.006(2) -0.008(2)
B11 0.017(3) 0.023(3) 0.017(2) -0.007(2) 0.002(2) -0.001(2)
C11 0.013(2) 0.009(2) 0.0090(19) 0.0002(16) -0.0007(15) 0.0019(17)
B12 0.018(3) 0.017(3) 0.017(2) 0.002(2) 0.004(2) -0.009(2)
C12 0.027(3) 0.015(2) 0.014(2) -0.0025(18) 0.0026(19) 0.002(2)
C1' 0.017(2) 0.009(2) 0.011(2) -0.0018(16) -0.0021(17) -0.0021(18)
C2' 0.023(2) 0.008(2) 0.013(2) 0.0028(16) -0.0041(17) 0.0001(19)
B3' 0.018(3) 0.011(3) 0.016(2) -0.0006(19) 0.004(2) 0.000(2)
B4' 0.021(3) 0.019(3) 0.014(2) -0.002(2) 0.000(2) -0.001(2)
B5' 0.017(3) 0.016(3) 0.019(3) 0.002(2) -0.004(2) 0.000(2)
B6' 0.016(2) 0.011(2) 0.014(2) -0.0015(19) -0.001(2) 0.003(2)
B7' 0.012(2) 0.016(3) 0.017(2) -0.002(2) -0.0021(19) 0.000(2)
B8' 0.019(3) 0.010(3) 0.019(2) -0.0020(19) -0.002(2) 0.000(2)
B9' 0.021(3) 0.020(3) 0.016(3) 0.001(2) -0.001(2) -0.001(2)
B10' 0.008(2) 0.018(3) 0.023(3) 0.002(2) -0.005(2) 0.004(2)
B11' 0.019(3) 0.012(3) 0.022(3) -0.002(2) -0.004(2) 0.006(2)
B12' 0.020(3) 0.020(3) 0.017(3) -0.003(2) -0.003(2) -0.002(2)

loop_
_atom_type_symbol
_atom_type_description
_atom_type_scat_dispersion_real
_atom_type_scat_dispersion_imag
_atom_type_scat_source
C C 0.0033 0.0016 'International Tables Vol C Tables 4.2.6.8 and 6.1.1.4'
H H 0.0000 0.0000 'International Tables Vol C Tables 4.2.6.8 and 6.1.1.4'
Au Au -2.0133 8.8022 'International Tables Vol C Tables 4.2.6.8 and 6.1.1.4'
B B 0.0013 0.0007 'International Tables Vol C Tables 4.2.6.8 and 6.1.1.4'
Cl Cl 0.1484 0.1585 'International Tables Vol C Tables 4.2.6.8 and 6.1.1.4'
P P 0.1023 0.0942 'International Tables Vol C Tables 4.2.6.8 and 6.1.1.4'

loop_
_geom_angle_atom_site_label_1
_geom_angle_atom_site_label_2
_geom_angle_atom_site_label_3
_geom_angle
P1 Au1 Cl1 176.16(4)
C2 C1 B3 61.2(2)
C2 C1 B4 110.5(3)
C2 C1 B5 110.8(3)
C2 C1 B6 61.0(2)
B4 C1 B3 61.3(3)
B4 C1 B5 62.8(3)
B4 C1 B6 112.5(3)
B5 C1 B3 112.8(3)
B5 C1 B6 61.4(3)
B6 C1 B3 112.0(3)
C1' C1 C2 111.8(3)
C1' C1 B3 115.9(3)
C1' C1 B4 126.2(3)
C1' C1 B5 126.1(3)
C1' C1 B6 116.3(3)
C2 P1 Au1 116.03(13)
C2 P1 C2' 95.74(18)
C11 P1 Au1 117.53(13)
C11 P1 C2 106.86(18)
C11 P1 C2' 107.53(18)
C2' P1 Au1 110.73(13)
C1 C2 P1 110.3(3)
C1 C2 B3 62.6(2)
C1 C2 B6 62.4(2)
C1 C2 B7 111.5(3)
C1 C2 B11 111.7(3)
B3 C2 P1 116.4(3)
B6 C2 P1 114.2(3)
B6 C2 B3 114.3(3)
B7 C2 P1 128.0(3)
B7 C2 B3 61.3(3)
B7 C2 B6 112.0(3)
B7 C2 B11 61.6(3)
B11 C2 P1 125.9(3)
B11 C2 B3 112.6(3)
B11 C2 B6 61.2(3)
C1 B3 H3 122(2)
C1 B3 B4 58.1(3)
C2 B3 C1 56.2(2)
C2 B3 H3 120(2)
C2 B3 B4 103.9(3)
C2 B3 B7 58.6(3)
C2 B3 B8 105.8(4)
B4 B3 H3 124(2)
B7 B3 C1 104.2(3)
B7 B3 H3 122(2)
B7 B3 B4 109.2(4)
B8 B3 C1 105.3(3)
B8 B3 H3 126(2)
B8 B3 B4 61.1(3)
B8 B3 B7 61.4(3)
C1 B4 B3 60.7(3)
C1 B4 H4 113(2)
C1 B4 B5 58.7(3)
C1 B4 B8 105.5(3)
C1 B4 B9 105.3(4)
B3 B4 H4 117(2)
B3 B4 B5 109.0(4)
B3 B4 B8 58.7(3)
B5 B4 H4 118(2)
B8 B4 H4 130(2)
B8 B4 B5 108.0(4)
B9 B4 B3 107.1(4)
B9 B4 H4 131(2)
B9 B4 B5 60.2(3)
B9 B4 B8 59.7(3)
C1 B5 B4 58.4(3)
C1 B5 H5 118(2)
C1 B5 B6 60.2(3)
C1 B5 B9 104.2(4)
C1 B5 B10 104.7(3)
B4 B5 H5 115(2)
B6 B5 B4 107.9(4)
B6 B5 H5 125(2)
B6 B5 B9 106.6(4)
B6 B5 B10 58.0(3)
B9 B5 B4 59.1(3)
B9 B5 H5 125(2)
B10 B5 B4 107.3(4)
B10 B5 H5 131(2)
B10 B5 B9 60.4(3)
C1 B6 B5 58.4(3)
C1 B6 H6 124(2)
C1 B6 B11 105.4(3)
C2 B6 C1 56.6(2)
C2 B6 B5 104.8(3)
C2 B6 H6 116(2)
C2 B6 B11 59.3(3)
B5 B6 H6 130(2)
B10 B6 C1 105.7(4)
B10 B6 C2 106.3(4)
B10 B6 B5 61.1(3)
B10 B6 H6 127(2)
B10 B6 B11 61.6(3)
B11 B6 B5 110.3(4)
B11 B6 H6 115(2)
C2 B7 B3 60.1(3)
C2 B7 H7 112(2)
C2 B7 B8 105.1(4)
C2 B7 B11 59.6(3)
C2 B7 B12 105.4(3)
B3 B7 H7 121(2)
B3 B7 B8 58.8(3)
B8 B7 H7 135(2)
B11 B7 B3 110.0(4)
B11 B7 H7 112(2)
B11 B7 B8 108.7(4)
B12 B7 B3 107.6(4)
B12 B7 H7 128(2)
B12 B7 B8 59.9(3)
B12 B7 B11 60.3(3)
B3 B8 B4 60.3(3)
B3 B8 B7 59.8(3)
B3 B8 H8 119(2)
B3 B8 B9 108.3(4)
B3 B8 B12 107.8(4)
B4 B8 B7 107.4(4)
B4 B8 H8 120(2)
B7 B8 H8 122(2)
B9 B8 B4 59.5(3)
B9 B8 B7 107.9(4)
B9 B8 H8 123(2)
B9 B8 B12 60.9(3)
B12 B8 B4 107.9(4)
B12 B8 B7 59.2(3)
B12 B8 H8 125(2)
B4 B9 B5 60.7(3)
B4 B9 B8 60.8(3)
B4 B9 H9 125(2)
B4 B9 B10 108.1(4)
B4 B9 B12 108.0(4)
B5 B9 H9 125(2)
B5 B9 B10 59.7(3)
B5 B9 B12 107.5(4)
B8 B9 B5 109.3(4)
B8 B9 H9 119(2)
B8 B9 B10 107.7(4)
B8 B9 B12 59.7(3)
B10 B9 H9 121(2)
B10 B9 B12 59.4(3)
B12 B9 H9 118(2)
B5 B10 B9 59.9(3)
B5 B10 H10 123(2)
B5 B10 B11 109.0(3)
B6 B10 B5 60.9(3)
B6 B10 B9 108.5(4)
B6 B10 H10 119(2)
B6 B10 B11 60.2(3)
B6 B10 B12 108.0(3)
B9 B10 H10 125(2)
B11 B10 B9 108.1(4)
B11 B10 H10 118(2)
B12 B10 B5 108.6(4)
B12 B10 B9 60.4(3)
B12 B10 H10 122(2)
B12 B10 B11 59.6(3)
C2 B11 B6 59.5(3)
C2 B11 B7 58.8(3)
C2 B11 B10 103.9(3)
C2 B11 H11 115(2)
C2 B11 B12 104.4(3)
B6 B11 B7 108.3(4)
B6 B11 B10 58.2(3)
B6 B11 H11 114(2)
B6 B11 B12 106.8(4)
B7 B11 B10 107.6(4)
B7 B11 H11 123(2)
B7 B11 B12 59.8(3)
B10 B11 H11 127(2)
B12 B11 B10 59.9(3)
B12 B11 H11 134(2)
P1 C11 H11A 109.6
P1 C11 H11B 109.6
H11A C11 H11B 108.1
C12 C11 P1 110.3(3)
C12 C11 H11A 109.6
C12 C11 H11B 109.6
B7 B12 B8 60.9(3)
B7 B12 B9 108.0(4)
B7 B12 B10 108.1(3)
B7 B12 B11 59.9(3)
B7 B12 H12 123(2)
B8 B12 B9 59.4(3)
B8 B12 B10 108.3(4)
B8 B12 H12 116(2)
B9 B12 H12 117(2)
B10 B12 B9 60.3(3)
B10 B12 H12 123(2)
B11 B12 B8 109.2(3)
B11 B12 B9 108.8(4)
B11 B12 B10 60.5(3)
B11 B12 H12 127(2)
C11 C12 H12A 109.5
C11 C12 H12B 109.5
C11 C12 H12C 109.5
H12A C12 H12B 109.5
H12A C12 H12C 109.5
H12B C12 H12C 109.5
C1 C1' C2' 112.3(3)
C1 C1' B3' 116.5(3)
C1 C1' B4' 126.1(3)
C1 C1' B5' 125.9(3)
C1 C1' B6' 115.7(3)
C2' C1' B3' 60.6(2)
C2' C1' B4' 110.2(3)
C2' C1' B5' 110.9(3)
C2' C1' B6' 61.7(2)
B4' C1' B3' 61.2(3)
B4' C1' B5' 62.7(3)
B4' C1' B6' 112.9(3)
B5' C1' B3' 112.4(3)
B5' C1' B6' 61.6(3)
B6' C1' B3' 112.4(3)
C1' C2' P1 109.8(3)
C1' C2' B3' 63.6(2)
C1' C2' B6' 62.3(2)
C1' C2' B7' 112.2(3)
C1' C2' B11' 111.7(3)
B3' C2' P1 112.1(3)
B3' C2' B6' 115.3(3)
B3' C2' B11' 112.1(3)
B6' C2' P1 117.5(3)
B7' C2' P1 125.1(3)
B7' C2' B3' 61.1(3)
B7' C2' B6' 112.7(3)
B7' C2' B11' 61.2(3)
B11' C2' P1 129.1(3)
B11' C2' B6' 61.7(3)
C1' B3' H3' 116(2)
C1' B3' B4' 57.8(3)
C2' B3' C1' 55.7(2)
C2' B3' H3' 114(2)
C2' B3' B4' 103.5(3)
C2' B3' B7' 58.9(3)
B4' B3' H3' 125(2)
B7' B3' C1' 104.1(3)
B7' B3' H3' 123(2)
B7' B3' B4' 109.5(4)
B8' B3' C1' 105.7(3)
B8' B3' C2' 106.5(3)
B8' B3' H3' 133(2)
B8' B3' B4' 61.4(3)
B8' B3' B7' 61.9(3)
C1' B4' B3' 61.0(3)
C1' B4' H4' 113(3)
C1' B4' B5' 59.0(3)
C1' B4' B8' 105.2(3)
C1' B4' B9' 104.9(3)
B3' B4' H4' 116(3)
B3' B4' B5' 109.3(3)
B3' B4' B8' 57.5(3)
B5' B4' H4' 119(3)
B8' B4' H4' 129(3)
B8' B4' B5' 108.4(3)
B9' B4' B3' 106.6(3)
B9' B4' H4' 132(3)
B9' B4' B5' 59.7(3)
B9' B4' B8' 60.5(3)
C1' B5' B4' 58.3(3)
C1' B5' H5' 118(2)
C1' B5' B6' 59.7(2)
C1' B5' B9' 104.2(3)
C1' B5' B10' 104.5(3)
B4' B5' H5' 122(2)
B6' B5' B4' 107.9(3)
B6' B5' H5' 117(2)
B9' B5' B4' 59.4(3)
B9' B5' H5' 130(2)
B9' B5' B6' 107.0(3)
B9' B5' B10' 60.0(3)
B10' B5' B4' 107.3(3)
B10' B5' H5' 127(2)
B10' B5' B6' 58.7(3)
C1' B6' B5' 58.7(2)
C1' B6' H6' 121(2)
C1' B6' B11' 104.3(3)
C2' B6' C1' 56.0(2)
C2' B6' B5' 104.0(3)
C2' B6' H6' 118(2)
C2' B6' B10' 105.1(3)
C2' B6' B11' 58.9(3)
B5' B6' H6' 126(2)
B10' B6' C1' 105.1(3)
B10' B6' B5' 60.5(3)
B10' B6' H6' 129(2)
B10' B6' B11' 60.7(3)
B11' B6' B5' 108.8(3)
B11' B6' H6' 120.6(19)
C2' B7' B3' 60.1(3)
C2' B7' H7' 114.1(19)
C2' B7' B8' 104.6(3)
C2' B7' B11' 60.1(3)
C2' B7' B12' 105.1(3)
B3' B7' H7' 112(2)
B3' B7' B8' 58.2(3)
B3' B7' B11' 110.4(4)
B3' B7' B12' 107.4(4)
B8' B7' H7' 126(2)
B11' B7' H7' 122(2)
B11' B7' B8' 108.9(3)
B11' B7' B12' 59.9(3)
B12' B7' H7' 134(2)
B12' B7' B8' 60.4(3)
B3' B8' B4' 61.1(3)
B3' B8' B7' 59.9(3)
B3' B8' H8' 123(2)
B3' B8' B9' 108.5(3)
B3' B8' B12' 108.1(3)
B4' B8' H8' 123(2)
B4' B8' B9' 59.3(3)
B4' B8' B12' 107.1(3)
B7' B8' B4' 107.8(3)
B7' B8' H8' 123(2)
B7' B8' B9' 107.1(3)
B7' B8' B12' 59.6(3)
B9' B8' H8' 120(2)
B12' B8' H8' 120(2)
B12' B8' B9' 59.5(3)
B4' B9' B5' 60.9(3)
B4' B9' B8' 60.2(3)
B4' B9' H9' 122.9(19)
B4' B9' B10' 108.5(3)
B4' B9' B12' 108.3(4)
B5' B9' B8' 109.2(3)
B5' B9' H9' 124(2)
B5' B9' B10' 60.1(3)
B5' B9' B12' 108.2(3)
B8' B9' H9' 120(2)
B10' B9' B8' 108.1(3)
B10' B9' H9' 122(2)
B12' B9' B8' 60.2(3)
B12' B9' H9' 119(2)
B12' B9' B10' 59.6(3)
B5' B10' H10' 114(2)
B5' B10' B11' 109.0(3)
B6' B10' B5' 60.8(3)
B6' B10' B9' 108.6(3)
B6' B10' H10' 112(2)
B6' B10' B11' 60.7(3)
B6' B10' B12' 108.6(3)
B9' B10' B5' 59.9(3)
B9' B10' H10' 126(2)
B9' B10' B11' 107.7(3)
B11' B10' H10' 123(2)
B12' B10' B5' 108.5(4)
B12' B10' B9' 60.2(3)
B12' B10' H10' 132(2)
B12' B10' B11' 59.4(3)
C2' B11' B6' 59.4(3)
C2' B11' B7' 58.7(3)
C2' B11' B10' 103.9(3)
C2' B11' H11' 118(2)
C2' B11' B12' 104.7(3)
B6' B11' B10' 58.6(3)
B6' B11' H11' 118(2)
B7' B11' B6' 108.8(3)
B7' B11' B10' 108.2(4)
B7' B11' H11' 119(2)
B7' B11' B12' 60.7(3)
B10' B11' H11' 128(2)
B12' B11' B6' 107.1(3)
B12' B11' B10' 59.7(3)
B12' B11' H11' 129(2)
B7' B12' B8' 60.1(3)
B7' B12' B9' 108.1(4)
B7' B12' H12' 123(2)
B8' B12' H12' 124(2)
B9' B12' B8' 60.3(3)
B9' B12' H12' 121(2)
B10' B12' B7' 108.2(4)
B10' B12' B8' 108.7(4)
B10' B12' B9' 60.3(3)
B10' B12' H12' 119(2)
B11' B12' B7' 59.4(3)
B11' B12' B8' 108.3(4)
B11' B12' B9' 108.9(4)
B11' B12' B10' 60.9(3)
B11' B12' H12' 120(2)

loop_
_geom_bond_atom_site_label_1
_geom_bond_atom_site_label_2
_geom_bond_distance
Au1 Cl1 2.2910(11)
Au1 P1 2.2181(11)
C1 C2 1.656(5)
C1 B3 1.769(6)
C1 B4 1.722(6)
C1 B5 1.727(6)
C1 B6 1.759(6)
C1 C1' 1.538(5)
P1 C2 1.860(4)
P1 C11 1.816(4)
P1 C2' 1.883(4)
C2 B3 1.746(6)
C2 B6 1.736(6)
C2 B7 1.718(6)
C2 B11 1.732(6)
B3 H3 1.02(4)
B3 B4 1.779(7)
B3 B7 1.766(7)
B3 B8 1.749(7)
B4 H4 1.13(4)
B4 B5 1.798(8)
B4 B8 1.792(7)
B4 B9 1.769(7)
B5 H5 1.06(4)
B5 B6 1.781(7)
B5 B9 1.789(8)
B5 B10 1.785(7)
B6 H6 0.99(4)
B6 B10 1.730(7)
B6 B11 1.765(7)
B7 H7 1.07(4)
B7 B8 1.794(7)
B7 B11 1.766(7)
B7 B12 1.765(7)
B8 H8 1.15(4)
B8 B9 1.772(7)
B8 B12 1.776(7)
B9 H9 1.11(4)
B9 B10 1.796(8)
B9 B12 1.798(7)
B10 H10 1.07(4)
B10 B11 1.790(7)
B10 B12 1.780(7)
B11 H11 1.07(4)
B11 B12 1.773(7)
C11 H11A 0.9900
C11 H11B 0.9900
C11 C12 1.543(5)
B12 H12 1.13(4)
C12 H12A 0.9800
C12 H12B 0.9800
C12 H12C 0.9800
C1' C2' 1.644(5)
C1' B3' 1.782(6)
C1' B4' 1.724(6)
C1' B5' 1.736(6)
C1' B6' 1.755(6)
C2' B3' 1.733(6)
C2' B6' 1.747(6)
C2' B7' 1.711(6)
C2' B11' 1.736(6)
B3' H3' 1.04(4)
B3' B4' 1.784(7)
B3' B7' 1.750(7)
B3' B8' 1.719(7)
B4' H4' 0.90(4)
B4' B5' 1.799(7)
B4' B8' 1.788(7)
B4' B9' 1.772(7)
B5' H5' 1.10(4)
B5' B6' 1.788(7)
B5' B9' 1.777(7)
B5' B10' 1.782(7)
B6' H6' 1.07(4)
B6' B10' 1.748(7)
B6' B11' 1.786(7)
B7' H7' 1.17(4)
B7' B8' 1.785(7)
B7' B11' 1.754(7)
B7' B12' 1.776(7)
B8' H8' 1.03(4)
B8' B9' 1.793(7)
B8' B12' 1.790(7)
B9' H9' 1.15(4)
B9' B10' 1.780(7)
B9' B12' 1.779(7)
B10' H10' 1.08(4)
B10' B11' 1.787(7)
B10' B12' 1.767(7)
B11' H11' 1.02(4)
B11' B12' 1.762(7)
B12' H12' 1.13(4)

loop_
_geom_torsion_atom_site_label_1
_geom_torsion_atom_site_label_2
_geom_torsion_atom_site_label_3
_geom_torsion_atom_site_label_4
_geom_torsion
Au1 P1 C2 C1 -113.4(2)
Au1 P1 C2 B3 178.0(2)
Au1 P1 C2 B6 -45.5(3)
Au1 P1 C2 B7 105.0(3)
Au1 P1 C2 B11 25.4(4)
Au1 P1 C11 C12 37.7(3)
Au1 P1 C2' C1' 117.1(2)
Au1 P1 C2' B3' 48.4(3)
Au1 P1 C2' B6' -174.6(2)
Au1 P1 C2' B7' -21.0(4)
Au1 P1 C2' B11' -100.0(3)
C1 C2 B3 B4 34.8(3)
C1 C2 B3 B7 139.0(3)
C1 C2 B3 B8 98.1(4)
C1 C2 B6 B5 -34.6(3)
C1 C2 B6 B10 -98.3(4)
C1 C2 B6 B11 -139.7(3)
C1 C2 B7 B3 -38.8(3)
C1 C2 B7 B8 0.7(4)
C1 C2 B7 B11 103.8(4)
C1 C2 B7 B12 62.9(4)
C1 C2 B11 B6 38.1(3)
C1 C2 B11 B7 -103.5(4)
C1 C2 B11 B10 -1.1(4)
C1 C2 B11 B12 -63.1(4)
C1 B3 B4 B5 34.6(3)
C1 B3 B4 B8 134.5(4)
C1 B3 B4 B9 98.2(4)
C1 B3 B7 C2 34.2(3)
C1 B3 B7 B8 -100.0(4)
C1 B3 B7 B11 0.3(5)
C1 B3 B7 B12 -63.7(4)
C1 B3 B8 B4 -38.9(3)
C1 B3 B8 B7 98.0(4)
C1 B3 B8 B9 -2.4(5)
C1 B3 B8 B12 62.0(4)
C1 B4 B5 B6 35.7(3)
C1 B4 B5 B9 134.7(4)
C1 B4 B5 B10 96.9(3)
C1 B4 B8 B3 40.2(3)
C1 B4 B8 B7 2.0(5)
C1 B4 B8 B9 -98.9(4)
C1 B4 B8 B12 -60.5(4)
C1 B4 B9 B5 -39.0(3)
C1 B4 B9 B8 99.3(4)
C1 B4 B9 B10 -1.3(5)
C1 B4 B9 B12 61.4(4)
C1 B5 B6 C2 33.8(3)
C1 B5 B6 B10 134.6(4)
C1 B5 B6 B11 96.1(4)
C1 B5 B9 B4 38.7(3)
C1 B5 B9 B8 0.7(5)
C1 B5 B9 B10 -99.0(4)
C1 B5 B9 B12 -62.5(4)
C1 B5 B10 B6 -39.7(3)
C1 B5 B10 B9 98.2(4)
C1 B5 B10 B11 -2.3(5)
C1 B5 B10 B12 61.0(4)
C1 B6 B10 B5 39.1(3)
C1 B6 B10 B9 1.4(4)
C1 B6 B10 B11 -99.4(4)
C1 B6 B10 B12 -62.6(4)
C1 B6 B11 C2 -34.1(3)
C1 B6 B11 B7 0.0(4)
C1 B6 B11 B10 99.7(4)
C1 B6 B11 B12 63.0(4)
C1 C1' C2' P1 3.2(4)
C1 C1' C2' B3' 108.8(4)
C1 C1' C2' B6' -108.2(3)
C1 C1' C2' B7' 147.0(3)
C1 C1' C2' B11' -146.5(3)
C1 C1' B3' C2' -101.9(3)
C1 C1' B3' B4' 118.5(4)
C1 C1' B3' B7' -137.1(3)
C1 C1' B3' B8' 158.6(3)
C1 C1' B4' B3' -103.2(4)
C1 C1' B4' B5' 116.1(4)
C1 C1' B4' B8' -141.4(4)
C1 C1' B4' B9' 155.8(4)
C1 C1' B5' B4' -116.4(4)
C1 C1' B5' B6' 102.6(4)
C1 C1' B5' B9' -155.8(3)
C1 C1' B5' B10' 142.0(4)
C1 C1' B6' C2' 102.6(4)
C1 C1' B6' B5' -118.6(4)
C1 C1' B6' B10' -159.1(3)
C1 C1' B6' B11' 137.9(3)
P1 C2 B3 C1 100.3(3)
P1 C2 B3 B4 135.0(3)
P1 C2 B3 B7 -120.8(3)
P1 C2 B3 B8 -161.6(3)
P1 C2 B6 C1 -101.2(3)
P1 C2 B6 B5 -135.8(3)
P1 C2 B6 B10 160.6(3)
P1 C2 B6 B11 119.1(3)
P1 C2 B7 B3 102.4(4)
P1 C2 B7 B8 141.8(3)
P1 C2 B7 B11 -115.0(4)
P1 C2 B7 B12 -155.9(3)
P1 C2 B11 B6 -100.3(4)
P1 C2 B11 B7 118.1(4)
P1 C2 B11 B10 -139.5(3)
P1 C2 B11 B12 158.5(3)
P1 C2' B3' C1' 101.9(3)
P1 C2' B3' B4' 136.2(3)
P1 C2' B3' B7' -118.9(3)
P1 C2' B3' B8' -160.1(3)
P1 C2' B6' C1' -99.1(3)
P1 C2' B6' B5' -134.5(3)
P1 C2' B6' B10' 162.8(3)
P1 C2' B6' B11' 121.8(3)
P1 C2' B7' B3' 97.9(4)
P1 C2' B7' B8' 136.8(3)
P1 C2' B7' B11' -119.5(3)
P1 C2' B7' B12' -160.5(3)
P1 C2' B11' B6' -103.8(4)
P1 C2' B11' B7' 113.4(4)
P1 C2' B11' B10' -143.5(3)
P1 C2' B11' B12' 154.7(3)
C2 C1 B3 B4 -139.3(3)
C2 C1 B3 B7 -35.3(3)
C2 C1 B3 B8 -99.0(4)
C2 C1 B4 B3 37.6(3)
C2 C1 B4 B5 -103.5(4)
C2 C1 B4 B8 -1.6(4)
C2 C1 B4 B9 -63.8(4)
C2 C1 B5 B4 103.1(3)
C2 C1 B5 B6 -37.1(3)
C2 C1 B5 B9 64.1(4)
C2 C1 B5 B10 1.6(5)
C2 C1 B6 B5 139.8(4)
C2 C1 B6 B10 99.5(4)
C2 C1 B6 B11 35.2(3)
C2 C1 C1' C2' -1.1(4)
C2 C1 C1' B3' 66.1(4)
C2 C1 C1' B4' 138.4(4)
C2 C1 C1' B5' -141.7(4)
C2 C1 C1' B6' -69.3(4)
C2 P1 C11 C12 170.2(3)
C2 P1 C2' C1' -3.6(3)
C2 P1 C2' B3' -72.3(3)
C2 P1 C2' B6' 64.7(3)
C2 P1 C2' B7' -141.6(3)
C2 P1 C2' B11' 139.3(3)
C2 B3 B4 C1 -33.9(3)
C2 B3 B4 B5 0.6(4)
C2 B3 B4 B8 100.6(4)
C2 B3 B4 B9 64.3(4)
C2 B3 B7 B8 -134.2(4)
C2 B3 B7 B11 -33.9(3)
C2 B3 B7 B12 -98.0(4)
C2 B3 B8 B4 -97.5(4)
C2 B3 B8 B7 39.5(3)
C2 B3 B8 B9 -61.0(4)
C2 B3 B8 B12 3.4(4)
C2 B6 B10 B5 98.1(4)
C2 B6 B10 B9 60.4(4)
C2 B6 B10 B11 -40.3(3)
C2 B6 B10 B12 -3.5(5)
C2 B6 B11 B7 34.1(3)
C2 B6 B11 B10 133.8(4)
C2 B6 B11 B12 97.1(4)
C2 B7 B8 B3 -40.1(3)
C2 B7 B8 B4 -1.6(4)
C2 B7 B8 B9 61.1(4)
C2 B7 B8 B12 99.3(4)
C2 B7 B11 B6 -34.3(3)
C2 B7 B11 B10 -95.9(4)
C2 B7 B11 B12 -133.5(4)
C2 B7 B12 B8 -98.8(4)
C2 B7 B12 B9 -61.2(4)
C2 B7 B12 B10 2.5(5)
C2 B7 B12 B11 40.5(3)
C2 B11 B12 B7 -39.9(3)
C2 B11 B12 B8 -2.7(4)
C2 B11 B12 B9 60.5(4)
C2 B11 B12 B10 97.9(4)
B3 C1 C2 P1 -110.0(3)
B3 C1 C2 B6 142.6(3)
B3 C1 C2 B7 38.2(3)
B3 C1 C2 B11 105.0(4)
B3 C1 B4 B5 -141.1(4)
B3 C1 B4 B8 -39.2(3)
B3 C1 B4 B9 -101.4(4)
B3 C1 B5 B4 36.7(3)
B3 C1 B5 B6 -103.5(4)
B3 C1 B5 B9 -2.3(5)
B3 C1 B5 B10 -64.9(4)
B3 C1 B6 C2 -35.0(3)
B3 C1 B6 B5 104.8(4)
B3 C1 B6 B10 64.4(4)
B3 C1 B6 B11 0.2(4)
B3 C1 C1' C2' 66.4(4)
B3 C1 C1' B3' 133.6(3)
B3 C1 C1' B4' -154.2(4)
B3 C1 C1' B5' -74.2(5)
B3 C1 C1' B6' -1.8(5)
B3 C2 B6 C1 36.3(3)
B3 C2 B6 B5 1.7(5)
B3 C2 B6 B10 -62.0(4)
B3 C2 B6 B11 -103.4(4)
B3 C2 B7 B8 39.4(3)
B3 C2 B7 B11 142.5(4)
B3 C2 B7 B12 101.7(4)
B3 C2 B11 B6 106.3(4)
B3 C2 B11 B7 -35.3(3)
B3 C2 B11 B10 67.1(4)
B3 C2 B11 B12 5.1(4)
B3 B4 B5 C1 -35.4(3)
B3 B4 B5 B6 0.3(5)
B3 B4 B5 B9 99.3(4)
B3 B4 B5 B10 61.5(4)
B3 B4 B8 B7 -38.2(3)
B3 B4 B8 B9 -139.1(4)
B3 B4 B8 B12 -100.7(4)
B3 B4 B9 B5 -102.5(4)
B3 B4 B9 B8 35.8(3)
B3 B4 B9 B10 -64.8(4)
B3 B4 B9 B12 -2.0(5)
B3 B7 B8 B4 38.4(3)
B3 B7 B8 B9 101.2(4)
B3 B7 B8 B12 139.3(4)
B3 B7 B11 C2 34.1(3)
B3 B7 B11 B6 -0.2(5)
B3 B7 B11 B10 -61.7(4)
B3 B7 B11 B12 -99.3(4)
B3 B7 B12 B8 -35.8(3)
B3 B7 B12 B9 1.7(5)
B3 B7 B12 B10 65.5(4)
B3 B7 B12 B11 103.4(4)
B3 B8 B9 B4 -36.8(3)
B3 B8 B9 B5 1.1(5)
B3 B8 B9 B10 64.4(5)
B3 B8 B9 B12 100.6(4)
B3 B8 B12 B7 36.3(3)
B3 B8 B12 B9 -101.5(4)
B3 B8 B12 B10 -64.7(4)
B3 B8 B12 B11 -0.4(5)
B4 C1 C2 P1 -147.6(3)
B4 C1 C2 B3 -37.6(3)
B4 C1 C2 B6 105.0(4)
B4 C1 C2 B7 0.6(4)
B4 C1 C2 B11 67.4(4)
B4 C1 B3 C2 139.3(3)
B4 C1 B3 B7 104.0(4)
B4 C1 B3 B8 40.3(3)
B4 C1 B5 B6 -140.2(4)
B4 C1 B5 B9 -39.0(3)
B4 C1 B5 B10 -101.5(4)
B4 C1 B6 C2 -101.8(3)
B4 C1 B6 B5 38.0(4)
B4 C1 B6 B10 -2.3(4)
B4 C1 B6 B11 -66.6(4)
B4 C1 C1' C2' 138.5(4)
B4 C1 C1' B3' -154.3(4)
B4 C1 C1' B4' -82.1(5)
B4 C1 C1' B5' -2.1(6)
B4 C1 C1' B6' 70.3(5)
B4 B3 B7 C2 94.9(3)
B4 B3 B7 B8 -39.3(3)
B4 B3 B7 B11 61.0(4)
B4 B3 B7 B12 -3.0(5)
B4 B3 B8 B7 136.9(4)
B4 B3 B8 B9 36.5(3)
B4 B3 B8 B12 100.9(4)
B4 B5 B6 C1 -35.0(3)
B4 B5 B6 C2 -1.2(4)
B4 B5 B6 B10 99.6(4)
B4 B5 B6 B11 61.1(4)
B4 B5 B9 B8 -38.0(4)
B4 B5 B9 B10 -137.7(4)
B4 B5 B9 B12 -101.2(4)
B4 B5 B10 B6 -100.7(4)
B4 B5 B10 B9 37.2(3)
B4 B5 B10 B11 -63.2(4)
B4 B5 B10 B12 0.0(4)
B4 B8 B9 B5 37.9(4)
B4 B8 B9 B10 101.2(4)
B4 B8 B9 B12 137.4(4)
B4 B8 B12 B7 100.0(4)
B4 B8 B12 B9 -37.8(3)
B4 B8 B12 B10 -1.0(4)
B4 B8 B12 B11 63.2(4)
B4 B9 B10 B5 -38.1(3)
B4 B9 B10 B6 0.0(5)
B4 B9 B10 B11 63.7(4)
B4 B9 B10 B12 100.6(4)
B4 B9 B12 B7 0.2(5)
B4 B9 B12 B8 38.4(3)
B4 B9 B12 B10 -100.7(4)
B4 B9 B12 B11 -63.3(4)
B5 C1 C2 P1 144.7(3)
B5 C1 C2 B3 -105.3(4)
B5 C1 C2 B6 37.3(3)
B5 C1 C2 B7 -67.1(4)
B5 C1 C2 B11 -0.3(4)
B5 C1 B3 C2 102.0(4)
B5 C1 B3 B4 -37.3(3)
B5 C1 B3 B7 66.7(4)
B5 C1 B3 B8 3.0(5)
B5 C1 B4 B3 141.1(4)
B5 C1 B4 B8 101.9(4)
B5 C1 B4 B9 39.8(3)
B5 C1 B6 C2 -139.8(4)
B5 C1 B6 B10 -40.4(3)
B5 C1 B6 B11 -104.6(4)
B5 C1 C1' C2' -141.0(4)
B5 C1 C1' B3' -73.9(5)
B5 C1 C1' B4' -1.6(6)
B5 C1 C1' B5' 78.4(5)
B5 C1 C1' B6' 150.7(4)
B5 B4 B8 B3 101.7(4)
B5 B4 B8 B7 63.5(4)
B5 B4 B8 B9 -37.4(3)
B5 B4 B8 B12 1.0(4)
B5 B4 B9 B8 138.3(4)
B5 B4 B9 B10 37.7(3)
B5 B4 B9 B12 100.4(4)
B5 B6 B10 B9 -37.7(3)
B5 B6 B10 B11 -138.5(4)
B5 B6 B10 B12 -101.6(4)
B5 B6 B11 C2 -95.5(4)
B5 B6 B11 B7 -61.5(4)
B5 B6 B11 B10 38.2(3)
B5 B6 B11 B12 1.6(4)
B5 B9 B10 B6 38.1(3)
B5 B9 B10 B11 101.9(4)
B5 B9 B10 B12 138.8(4)
B5 B9 B12 B7 64.3(4)
B5 B9 B12 B8 102.5(4)
B5 B9 B12 B10 -36.7(3)
B5 B9 B12 B11 0.8(5)
B5 B10 B11 C2 2.1(4)
B5 B10 B11 B6 -37.8(3)
B5 B10 B11 B7 63.3(4)
B5 B10 B11 B12 100.9(4)
B5 B10 B12 B7 -63.9(4)
B5 B10 B12 B8 0.6(4)
B5 B10 B12 B9 37.0(3)
B5 B10 B12 B11 -101.6(4)
B6 C1 C2 P1 107.4(3)
B6 C1 C2 B3 -142.6(3)
B6 C1 C2 B7 -104.4(4)
B6 C1 C2 B11 -37.6(3)
B6 C1 B3 C2 35.0(3)
B6 C1 B3 B4 -104.4(4)
B6 C1 B3 B7 -0.3(4)
B6 C1 B3 B8 -64.0(4)
B6 C1 B4 B3 103.7(4)
B6 C1 B4 B5 -37.5(3)
B6 C1 B4 B8 64.5(4)
B6 C1 B4 B9 2.3(4)
B6 C1 B5 B4 140.2(4)
B6 C1 B5 B9 101.2(4)
B6 C1 B5 B10 38.7(3)
B6 C1 C1' C2' -68.4(4)
B6 C1 C1' B3' -1.3(5)
B6 C1 C1' B4' 71.0(5)
B6 C1 C1' B5' 150.9(4)
B6 C1 C1' B6' -136.7(3)
B6 C2 B3 C1 -36.2(3)
B6 C2 B3 B4 -1.5(4)
B6 C2 B3 B7 102.8(4)
B6 C2 B3 B8 61.9(4)
B6 C2 B7 B3 -106.6(4)
B6 C2 B7 B8 -67.2(4)
B6 C2 B7 B11 36.0(3)
B6 C2 B7 B12 -4.9(5)
B6 C2 B11 B7 -141.6(4)
B6 C2 B11 B10 -39.2(3)
B6 C2 B11 B12 -101.2(4)
B6 B5 B9 B4 101.3(4)
B6 B5 B9 B8 63.3(5)
B6 B5 B9 B10 -36.4(3)
B6 B5 B9 B12 0.1(5)
B6 B5 B10 B9 137.9(4)
B6 B5 B10 B11 37.5(3)
B6 B5 B10 B12 100.7(4)
B6 B10 B11 C2 39.8(3)
B6 B10 B11 B7 101.1(4)
B6 B10 B11 B12 138.6(4)
B6 B10 B12 B7 0.6(5)
B6 B10 B12 B8 65.1(4)
B6 B10 B12 B9 101.5(4)
B6 B10 B12 B11 -37.1(3)
B6 B11 B12 B7 -101.8(4)
B6 B11 B12 B8 -64.7(4)
B6 B11 B12 B9 -1.5(5)
B6 B11 B12 B10 35.9(3)
B7 C2 B3 C1 -139.0(3)
B7 C2 B3 B4 -104.2(4)
B7 C2 B3 B8 -40.8(3)
B7 C2 B6 C1 103.6(3)
B7 C2 B6 B5 69.0(4)
B7 C2 B6 B10 5.3(5)
B7 C2 B6 B11 -36.1(3)
B7 C2 B11 B6 141.6(4)
B7 C2 B11 B10 102.4(4)
B7 C2 B11 B12 40.4(3)
B7 B3 B4 C1 -95.1(4)
B7 B3 B4 B5 -60.5(4)
B7 B3 B4 B8 39.4(3)
B7 B3 B4 B9 3.1(5)
B7 B3 B8 B4 -136.9(4)
B7 B3 B8 B9 -100.4(4)
B7 B3 B8 B12 -36.0(3)
B7 B8 B9 B4 -100.0(4)
B7 B8 B9 B5 -62.1(5)
B7 B8 B9 B10 1.2(5)
B7 B8 B9 B12 37.4(3)
B7 B8 B12 B9 -137.7(4)
B7 B8 B12 B10 -101.0(4)
B7 B8 B12 B11 -36.7(3)
B7 B11 B12 B8 37.1(3)
B7 B11 B12 B9 100.4(4)
B7 B11 B12 B10 137.8(4)
B8 B3 B4 C1 -134.5(4)
B8 B3 B4 B5 -99.9(4)
B8 B3 B4 B9 -36.3(3)
B8 B3 B7 C2 134.2(4)
B8 B3 B7 B11 100.3(4)
B8 B3 B7 B12 36.2(3)
B8 B4 B5 C1 -97.5(4)
B8 B4 B5 B6 -61.9(4)
B8 B4 B5 B9 37.1(3)
B8 B4 B5 B10 -0.7(4)
B8 B4 B9 B5 -138.3(4)
B8 B4 B9 B10 -100.6(4)
B8 B4 B9 B12 -37.9(3)
B8 B7 B11 C2 96.9(4)
B8 B7 B11 B6 62.5(4)
B8 B7 B11 B10 1.0(5)
B8 B7 B11 B12 -36.6(3)
B8 B7 B12 B9 37.5(3)
B8 B7 B12 B10 101.3(4)
B8 B7 B12 B11 139.2(4)
B8 B9 B10 B5 -102.4(4)
B8 B9 B10 B6 -64.3(4)
B8 B9 B10 B11 -0.5(5)
B8 B9 B10 B12 36.4(3)
B8 B9 B12 B7 -38.2(3)
B8 B9 B12 B10 -139.1(4)
B8 B9 B12 B11 -101.6(4)
B9 B4 B5 C1 -134.7(4)
B9 B4 B5 B6 -99.0(4)
B9 B4 B5 B10 -37.8(3)
B9 B4 B8 B3 139.1(4)
B9 B4 B8 B7 100.9(4)
B9 B4 B8 B12 38.4(3)
B9 B5 B6 C1 -97.1(4)
B9 B5 B6 C2 -63.3(4)
B9 B5 B6 B10 37.4(3)
B9 B5 B6 B11 -1.1(5)
B9 B5 B10 B6 -137.9(4)
B9 B5 B10 B11 -100.5(4)
B9 B5 B10 B12 -37.2(3)
B9 B8 B12 B7 137.7(4)
B9 B8 B12 B10 36.8(3)
B9 B8 B12 B11 101.0(4)
B9 B10 B11 C2 -61.5(4)
B9 B10 B11 B6 -101.4(4)
B9 B10 B11 B7 -0.3(5)
B9 B10 B11 B12 37.3(3)
B9 B10 B12 B7 -100.9(4)
B9 B10 B12 B8 -36.4(3)
B9 B10 B12 B11 -138.6(4)
B10 B5 B6 C1 -134.6(4)
B10 B5 B6 C2 -100.7(4)
B10 B5 B6 B11 -38.5(3)
B10 B5 B9 B4 137.7(4)
B10 B5 B9 B8 99.7(4)
B10 B5 B9 B12 36.5(3)
B10 B6 B11 C2 -133.8(4)
B10 B6 B11 B7 -99.7(4)
B10 B6 B11 B12 -36.7(3)
B10 B9 B12 B7 100.9(4)
B10 B9 B12 B8 139.1(4)
B10 B9 B12 B11 37.5(3)
B10 B11 B12 B7 -137.8(4)
B10 B11 B12 B8 -100.6(4)
B10 B11 B12 B9 -37.4(3)
B11 C2 B3 C1 -103.6(3)
B11 C2 B3 B4 -68.8(4)
B11 C2 B3 B7 35.4(3)
B11 C2 B3 B8 -5.5(4)
B11 C2 B6 C1 139.7(3)
B11 C2 B6 B5 105.1(4)
B11 C2 B6 B10 41.4(3)
B11 C2 B7 B3 -142.5(4)
B11 C2 B7 B8 -103.1(4)
B11 C2 B7 B12 -40.8(3)
B11 B6 B10 B5 138.5(4)
B11 B6 B10 B9 100.8(4)
B11 B6 B10 B12 36.8(3)
B11 B7 B8 B3 -102.6(4)
B11 B7 B8 B4 -64.1(4)
B11 B7 B8 B9 -1.4(5)
B11 B7 B8 B12 36.8(3)
B11 B7 B12 B8 -139.2(4)
B11 B7 B12 B9 -101.7(4)
B11 B7 B12 B10 -38.0(3)
B11 B10 B12 B7 37.7(3)
B11 B10 B12 B8 102.2(4)
B11 B10 B12 B9 138.6(4)
C11 P1 C2 C1 113.3(3)
C11 P1 C2 B3 44.7(3)
C11 P1 C2 B6 -178.8(3)
C11 P1 C2 B7 -28.3(4)
C11 P1 C2 B11 -107.9(3)
C11 P1 C2' C1' -113.3(3)
C11 P1 C2' B3' 178.0(3)
C11 P1 C2' B6' -45.0(3)
C11 P1 C2' B7' 108.7(3)
C11 P1 C2' B11' 29.6(4)
B12 B7 B8 B3 -139.3(4)
B12 B7 B8 B4 -100.9(4)
B12 B7 B8 B9 -38.1(3)
B12 B7 B11 C2 133.5(4)
B12 B7 B11 B6 99.1(4)
B12 B7 B11 B10 37.6(3)
B12 B8 B9 B4 -137.4(4)
B12 B8 B9 B5 -99.5(4)
B12 B8 B9 B10 -36.2(3)
B12 B9 B10 B5 -138.8(4)
B12 B9 B10 B6 -100.6(4)
B12 B9 B10 B11 -36.9(3)
B12 B10 B11 C2 -98.8(4)
B12 B10 B11 B6 -138.6(4)
B12 B10 B11 B7 -37.6(3)
C1' C1 C2 P1 -1.5(4)
C1' C1 C2 B3 108.4(4)
C1' C1 C2 B6 -109.0(4)
C1' C1 C2 B7 146.7(3)
C1' C1 C2 B11 -146.5(3)
C1' C1 B3 C2 -101.8(4)
C1' C1 B3 B4 118.9(4)
C1' C1 B3 B7 -137.1(3)
C1' C1 B3 B8 159.2(3)
C1' C1 B4 B3 -102.4(4)
C1' C1 B4 B5 116.5(4)
C1' C1 B4 B8 -141.6(4)
C1' C1 B4 B9 156.2(4)
C1' C1 B5 B4 -116.6(4)
C1' C1 B5 B6 103.2(4)
C1' C1 B5 B9 -155.6(4)
C1' C1 B5 B10 141.9(4)
C1' C1 B6 C2 101.5(4)
C1' C1 B6 B5 -118.7(4)
C1' C1 B6 B10 -159.0(3)
C1' C1 B6 B11 136.7(3)
C1' C2' B3' B4' 34.3(3)
C1' C2' B3' B7' 139.1(3)
C1' C2' B3' B8' 98.0(3)
C1' C2' B6' B5' -35.5(3)
C1' C2' B6' B10' -98.2(3)
C1' C2' B6' B11' -139.2(3)
C1' C2' B7' B3' -39.3(3)
C1' C2' B7' B8' -0.4(4)
C1' C2' B7' B11' 103.3(4)
C1' C2' B7' B12' 62.3(4)
C1' C2' B11' B6' 38.5(3)
C1' C2' B11' B7' -104.2(3)
C1' C2' B11' B10' -1.1(4)
C1' C2' B11' B12' -62.9(4)
C1' B3' B4' B5' 35.1(3)
C1' B3' B4' B8' 135.0(3)
C1' B3' B4' B9' 98.1(4)
C1' B3' B7' C2' 33.9(3)
C1' B3' B7' B8' -100.5(3)
C1' B3' B7' B11' -0.3(4)
C1' B3' B7' B12' -63.9(4)
C1' B3' B8' B4' -38.4(3)
C1' B3' B8' B7' 97.9(3)
C1' B3' B8' B9' -1.5(4)
C1' B3' B8' B12' 61.5(4)
C1' B4' B5' B6' 34.8(3)
C1' B4' B5' B9' 134.3(3)
C1' B4' B5' B10' 96.6(3)
C1' B4' B8' B3' 39.8(3)
C1' B4' B8' B7' 1.0(4)
C1' B4' B8' B9' -98.7(4)
C1' B4' B8' B12' -61.8(4)
C1' B4' B9' B5' -39.4(3)
C1' B4' B9' B8' 99.3(3)
C1' B4' B9' B10' -1.4(4)
C1' B4' B9' B12' 61.8(4)
C1' B5' B6' C2' 34.3(3)
C1' B5' B6' B10' 133.9(3)
C1' B5' B6' B11' 95.7(3)
C1' B5' B9' B4' 38.9(3)
C1' B5' B9' B8' 1.6(4)
C1' B5' B9' B10' -98.7(3)
C1' B5' B9' B12' -62.3(4)
C1' B5' B10' B6' -40.0(3)
C1' B5' B10' B9' 98.2(3)
C1' B5' B10' B11' -1.7(4)
C1' B5' B10' B12' 61.5(4)
C1' B6' B10' B5' 39.6(3)
C1' B6' B10' B9' 2.1(4)
C1' B6' B10' B11' -98.2(3)
C1' B6' B10' B12' -61.8(4)
C1' B6' B11' C2' -34.0(3)
C1' B6' B11' B7' -0.9(4)
C1' B6' B11' B10' 99.4(3)
C1' B6' B11' B12' 63.2(4)
C2' P1 C2 C1 3.0(3)
C2' P1 C2 B3 -65.6(3)
C2' P1 C2 B6 71.0(3)
C2' P1 C2 B7 -138.6(4)
C2' P1 C2 B11 141.8(3)
C2' P1 C11 C12 -88.0(3)
C2' C1' B3' B4' -139.7(3)
C2' C1' B3' B7' -35.3(3)
C2' C1' B3' B8' -99.6(3)
C2' C1' B4' B3' 36.9(3)
C2' C1' B4' B5' -103.8(3)
C2' C1' B4' B8' -1.2(4)
C2' C1' B4' B9' -64.1(4)
C2' C1' B5' B4' 102.6(3)
C2' C1' B5' B6' -38.4(3)
C2' C1' B5' B9' 63.1(4)
C2' C1' B5' B10' 1.0(4)
C2' C1' B6' B5' 138.8(3)
C2' C1' B6' B10' 98.3(3)
C2' C1' B6' B11' 35.3(3)
C2' B3' B4' C1' -33.4(3)
C2' B3' B4' B5' 1.7(4)
C2' B3' B4' B8' 101.7(3)
C2' B3' B4' B9' 64.7(4)
C2' B3' B7' B8' -134.3(3)
C2' B3' B7' B11' -34.2(3)
C2' B3' B7' B12' -97.8(4)
C2' B3' B8' B4' -96.6(3)
C2' B3' B8' B7' 39.7(3)
C2' B3' B8' B9' -59.7(4)
C2' B3' B8' B12' 3.3(4)
C2' B6' B10' B5' 97.7(3)
C2' B6' B10' B9' 60.3(4)
C2' B6' B10' B11' -40.1(3)
C2' B6' B10' B12' -3.6(4)
C2' B6' B11' B7' 33.1(3)
C2' B6' B11' B10' 133.5(3)
C2' B6' B11' B12' 97.2(4)
C2' B7' B8' B3' -39.8(3)
C2' B7' B8' B4' -0.4(4)
C2' B7' B8' B9' 62.1(4)
C2' B7' B8' B12' 99.3(4)
C2' B7' B11' B6' -33.4(3)
C2' B7' B11' B10' -95.5(4)
C2' B7' B11' B12' -132.9(3)
C2' B7' B12' B8' -98.4(3)
C2' B7' B12' B9' -60.5(4)
C2' B7' B12' B10' 3.2(4)
C2' B7' B12' B11' 41.1(3)
C2' B11' B12' B7' -40.3(3)
C2' B11' B12' B8' -4.0(4)
C2' B11' B12' B9' 60.0(4)
C2' B11' B12' B10' 97.7(4)
B3' C1' C2' P1 -105.6(3)
B3' C1' C2' B6' 143.0(3)
B3' C1' C2' B7' 38.2(3)
B3' C1' C2' B11' 104.7(4)
B3' C1' B4' B5' -140.7(3)
B3' C1' B4' B8' -38.2(3)
B3' C1' B4' B9' -101.0(4)
B3' C1' B5' B4' 36.8(3)
B3' C1' B5' B6' -104.2(3)
B3' C1' B5' B9' -2.6(4)
B3' C1' B5' B10' -64.8(4)
B3' C1' B6' C2' -34.6(3)
B3' C1' B6' B5' 104.2(4)
B3' C1' B6' B10' 63.8(4)
B3' C1' B6' B11' 0.7(4)
B3' C2' B6' C1' 36.6(3)
B3' C2' B6' B5' 1.1(4)
B3' C2' B6' B10' -61.6(4)
B3' C2' B6' B11' -102.6(4)
B3' C2' B7' B8' 38.9(3)
B3' C2' B7' B11' 142.6(3)
B3' C2' B7' B12' 101.6(4)
B3' C2' B11' B6' 107.8(3)
B3' C2' B11' B7' -35.0(3)
B3' C2' B11' B10' 68.1(4)
B3' C2' B11' B12' 6.3(4)
B3' B4' B5' C1' -35.9(3)
B3' B4' B5' B6' -1.1(5)
B3' B4' B5' B9' 98.4(4)
B3' B4' B5' B10' 60.7(4)
B3' B4' B8' B7' -38.9(3)
B3' B4' B8' B9' -138.6(3)
B3' B4' B8' B12' -101.6(4)
B3' B4' B9' B5' -103.1(4)
B3' B4' B9' B8' 35.6(3)
B3' B4' B9' B10' -65.0(4)
B3' B4' B9' B12' -1.9(5)
B3' B7' B8' B4' 39.4(3)
B3' B7' B8' B9' 101.9(4)
B3' B7' B8' B12' 139.2(4)
B3' B7' B11' C2' 34.2(3)
B3' B7' B11' B6' 0.8(5)
B3' B7' B11' B10' -61.3(4)
B3' B7' B11' B12' -98.8(4)
B3' B7' B12' B8' -35.6(3)
B3' B7' B12' B9' 2.3(5)
B3' B7' B12' B10' 66.0(4)
B3' B7' B12' B11' 103.9(4)
B3' B8' B9' B4' -37.7(3)
B3' B8' B9' B5' 0.0(5)
B3' B8' B9' B10' 63.8(4)
B3' B8' B9' B12' 100.5(4)
B3' B8' B12' B7' 36.5(3)
B3' B8' B12' B9' -101.3(4)
B3' B8' B12' B10' -64.1(4)
B3' B8' B12' B11' 0.4(5)
B4' C1' C2' P1 -142.7(3)
B4' C1' C2' B3' -37.2(3)
B4' C1' C2' B6' 105.8(4)
B4' C1' C2' B7' 1.0(4)
B4' C1' C2' B11' 67.6(4)
B4' C1' B3' C2' 139.7(3)
B4' C1' B3' B7' 104.4(4)
B4' C1' B3' B8' 40.1(3)
B4' C1' B5' B6' -141.0(3)
B4' C1' B5' B9' -39.5(3)
B4' C1' B5' B10' -101.6(4)
B4' C1' B6' C2' -101.4(3)
B4' C1' B6' B5' 37.3(3)
B4' C1' B6' B10' -3.1(4)
B4' C1' B6' B11' -66.2(4)
B4' B3' B7' C2' 94.3(4)
B4' B3' B7' B8' -40.0(3)
B4' B3' B7' B11' 60.1(4)
B4' B3' B7' B12' -3.5(5)
B4' B3' B8' B7' 136.3(4)
B4' B3' B8' B9' 36.9(3)
B4' B3' B8' B12' 99.9(4)
B4' B5' B6' C1' -34.2(3)
B4' B5' B6' C2' 0.1(4)
B4' B5' B6' B10' 99.7(4)
B4' B5' B6' B11' 61.5(4)
B4' B5' B9' B8' -37.3(3)
B4' B5' B9' B10' -137.7(3)
B4' B5' B9' B12' -101.2(4)
B4' B5' B10' B6' -100.8(4)
B4' B5' B10' B9' 37.4(3)
B4' B5' B10' B11' -62.5(4)
B4' B5' B10' B12' 0.6(4)
B4' B8' B9' B5' 37.6(3)
B4' B8' B9' B10' 101.4(4)
B4' B8' B9' B12' 138.2(4)
B4' B8' B12' B7' 100.9(4)
B4' B8' B12' B9' -36.9(3)
B4' B8' B12' B10' 0.3(5)
B4' B8' B12' B11' 64.9(4)
B4' B9' B10' B5' -38.4(3)
B4' B9' B10' B6' -0.5(5)
B4' B9' B10' B11' 63.7(4)
B4' B9' B10' B12' 100.8(4)
B4' B9' B12' B7' -0.2(5)
B4' B9' B12' B8' 37.6(3)
B4' B9' B12' B10' -101.2(4)
B4' B9' B12' B11' -63.2(4)
B5' C1' C2' P1 149.8(3)
B5' C1' C2' B3' -104.6(3)
B5' C1' C2' B6' 38.4(3)
B5' C1' C2' B7' -66.4(4)
B5' C1' C2' B11' 0.1(4)
B5' C1' B3' C2' 102.2(3)
B5' C1' B3' B4' -37.4(3)
B5' C1' B3' B7' 67.0(4)
B5' C1' B3' B8' 2.7(4)
B5' C1' B4' B3' 140.7(3)
B5' C1' B4' B8' 102.6(4)
B5' C1' B4' B9' 39.7(3)
B5' C1' B6' C2' -138.8(3)
B5' C1' B6' B10' -40.5(3)
B5' C1' B6' B11' -103.5(3)
B5' B4' B8' B3' 101.7(4)
B5' B4' B8' B7' 62.8(4)
B5' B4' B8' B9' -36.9(3)
B5' B4' B8' B12' 0.1(5)
B5' B4' B9' B8' 138.7(3)
B5' B4' B9' B10' 38.0(3)
B5' B4' B9' B12' 101.2(4)
B5' B6' B10' B9' -37.5(3)
B5' B6' B10' B11' -137.8(4)
B5' B6' B10' B12' -101.3(4)
B5' B6' B11' C2' -95.3(3)
B5' B6' B11' B7' -62.2(4)
B5' B6' B11' B10' 38.1(3)
B5' B6' B11' B12' 1.9(4)
B5' B9' B10' B6' 37.9(3)
B5' B9' B10' B11' 102.1(4)
B5' B9' B10' B12' 139.1(4)
B5' B9' B12' B7' 64.3(4)
B5' B9' B12' B8' 102.1(4)
B5' B9' B12' B10' -36.7(3)
B5' B9' B12' B11' 1.3(5)
B5' B10' B11' C2' 1.7(4)
B5' B10' B11' B6' -38.4(3)
B5' B10' B11' B7' 62.9(4)
B5' B10' B11' B12' 100.8(4)
B5' B10' B12' B7' -64.3(4)
B5' B10' B12' B8' -0.6(4)
B5' B10' B12' B9' 36.6(3)
B5' B10' B12' B11' -101.6(4)
B6' C1' C2' P1 111.4(3)
B6' C1' C2' B3' -143.0(3)
B6' C1' C2' B7' -104.8(4)
B6' C1' C2' B11' -38.3(3)
B6' C1' B3' C2' 35.0(3)
B6' C1' B3' B4' -104.7(4)
B6' C1' B3' B7' -0.3(4)
B6' C1' B3' B8' -64.6(4)
B6' C1' B4' B3' 103.8(3)
B6' C1' B4' B5' -36.9(3)
B6' C1' B4' B8' 65.7(4)
B6' C1' B4' B9' 2.8(4)
B6' C1' B5' B4' 141.0(3)
B6' C1' B5' B9' 101.6(3)
B6' C1' B5' B10' 39.4(3)
B6' C2' B3' C1' -36.1(3)
B6' C2' B3' B4' -1.8(5)
B6' C2' B3' B7' 103.1(4)
B6' C2' B3' B8' 61.9(4)
B6' C2' B7' B3' -107.3(3)
B6' C2' B7' B8' -68.4(4)
B6' C2' B7' B11' 35.3(3)
B6' C2' B7' B12' -5.7(4)
B6' C2' B11' B7' -142.8(3)
B6' C2' B11' B10' -39.7(3)
B6' C2' B11' B12' -101.5(4)
B6' B5' B9' B4' 101.1(4)
B6' B5' B9' B8' 63.8(4)
B6' B5' B9' B10' -36.5(3)
B6' B5' B9' B12' -0.1(5)
B6' B5' B10' B9' 138.2(4)
B6' B5' B10' B11' 38.3(3)
B6' B5' B10' B12' 101.4(4)
B6' B10' B11' C2' 40.1(3)
B6' B10' B11' B7' 101.3(4)
B6' B10' B11' B12' 139.1(4)
B6' B10' B12' B7' 0.3(5)
B6' B10' B12' B8' 64.0(4)
B6' B10' B12' B9' 101.2(4)
B6' B10' B12' B11' -37.0(3)
B6' B11' B12' B7' -102.3(4)
B6' B11' B12' B8' -66.0(4)
B6' B11' B12' B9' -2.0(5)
B6' B11' B12' B10' 35.7(3)
B7' C2' B3' C1' -139.1(3)
B7' C2' B3' B4' -104.9(4)
B7' C2' B3' B8' -41.2(3)
B7' C2' B6' C1' 104.1(3)
B7' C2' B6' B5' 68.6(4)
B7' C2' B6' B10' 5.9(4)
B7' C2' B6' B11' -35.1(3)
B7' C2' B11' B6' 142.8(3)
B7' C2' B11' B10' 103.1(4)
B7' C2' B11' B12' 41.3(3)
B7' B3' B4' C1' -94.7(4)
B7' B3' B4' B5' -59.6(4)
B7' B3' B4' B8' 40.3(3)
B7' B3' B4' B9' 3.4(5)
B7' B3' B8' B4' -136.3(4)
B7' B3' B8' B9' -99.4(4)
B7' B3' B8' B12' -36.4(3)
B7' B8' B9' B4' -100.9(4)
B7' B8' B9' B5' -63.3(4)
B7' B8' B9' B10' 0.6(4)
B7' B8' B9' B12' 37.3(3)
B7' B8' B12' B9' -137.8(4)
B7' B8' B12' B10' -100.6(4)
B7' B8' B12' B11' -36.1(3)
B7' B11' B12' B8' 36.3(3)
B7' B11' B12' B9' 100.3(4)
B7' B11' B12' B10' 138.0(4)
B8' B3' B4' C1' -135.0(3)
B8' B3' B4' B5' -99.9(4)
B8' B3' B4' B9' -36.9(3)
B8' B3' B7' C2' 134.3(3)
B8' B3' B7' B11' 100.1(4)
B8' B3' B7' B12' 36.5(3)
B8' B4' B5' C1' -97.1(4)
B8' B4' B5' B6' -62.3(4)
B8' B4' B5' B9' 37.2(3)
B8' B4' B5' B10' -0.4(4)
B8' B4' B9' B5' -138.7(3)
B8' B4' B9' B10' -100.7(4)
B8' B4' B9' B12' -37.5(3)
B8' B7' B11' C2' 96.3(4)
B8' B7' B11' B6' 62.9(4)
B8' B7' B11' B10' 0.8(5)
B8' B7' B11' B12' -36.6(3)
B8' B7' B12' B9' 37.9(3)
B8' B7' B12' B10' 101.6(4)
B8' B7' B12' B11' 139.5(4)
B8' B9' B10' B5' -102.2(4)
B8' B9' B10' B6' -64.3(4)
B8' B9' B10' B11' -0.1(5)
B8' B9' B10' B12' 37.0(3)
B8' B9' B12' B7' -37.8(3)
B8' B9' B12' B10' -138.8(4)
B8' B9' B12' B11' -100.8(4)
B9' B4' B5' C1' -134.3(3)
B9' B4' B5' B6' -99.5(4)
B9' B4' B5' B10' -37.7(3)
B9' B4' B8' B3' 138.6(3)
B9' B4' B8' B7' 99.7(4)
B9' B4' B8' B12' 37.0(3)
B9' B5' B6' C1' -96.8(4)
B9' B5' B6' C2' -62.5(4)
B9' B5' B6' B10' 37.1(3)
B9' B5' B6' B11' -1.1(4)
B9' B5' B10' B6' -138.2(4)
B9' B5' B10' B11' -99.9(4)
B9' B5' B10' B12' -36.8(3)
B9' B8' B12' B7' 137.8(4)
B9' B8' B12' B10' 37.2(3)
B9' B8' B12' B11' 101.8(4)
B9' B10' B11' C2' -61.7(4)
B9' B10' B11' B6' -101.8(4)
B9' B10' B11' B7' -0.5(5)
B9' B10' B11' B12' 37.4(3)
B9' B10' B12' B7' -100.9(4)
B9' B10' B12' B8' -37.2(3)
B9' B10' B12' B11' -138.2(4)
B10' B5' B6' C1' -133.9(3)
B10' B5' B6' C2' -99.7(4)
B10' B5' B6' B11' -38.2(3)
B10' B5' B9' B4' 137.7(3)
B10' B5' B9' B8' 100.3(4)
B10' B5' B9' B12' 36.4(3)
B10' B6' B11' C2' -133.5(3)
B10' B6' B11' B7' -100.4(4)
B10' B6' B11' B12' -36.2(3)
B10' B9' B12' B7' 101.0(4)
B10' B9' B12' B8' 138.8(4)
B10' B9' B12' B11' 38.0(3)
B10' B11' B12' B7' -138.0(4)
B10' B11' B12' B8' -101.7(4)
B10' B11' B12' B9' -37.7(3)
B11' C2' B3' C1' -104.1(3)
B11' C2' B3' B4' -69.8(4)
B11' C2' B3' B7' 35.0(3)
B11' C2' B3' B8' -6.1(4)
B11' C2' B6' C1' 139.2(3)
B11' C2' B6' B5' 103.7(4)
B11' C2' B6' B10' 41.0(3)
B11' C2' B7' B3' -142.6(3)
B11' C2' B7' B8' -103.7(4)
B11' C2' B7' B12' -41.0(3)
B11' B6' B10' B5' 137.8(4)
B11' B6' B10' B9' 100.3(4)
B11' B6' B10' B12' 36.5(3)
B11' B7' B8' B3' -102.8(4)
B11' B7' B8' B4' -63.3(4)
B11' B7' B8' B9' -0.9(5)
B11' B7' B8' B12' 36.4(3)
B11' B7' B12' B8' -139.5(4)
B11' B7' B12' B9' -101.7(4)
B11' B7' B12' B10' -37.9(3)
B11' B10' B12' B7' 37.3(3)
B11' B10' B12' B8' 101.0(4)
B11' B10' B12' B9' 138.2(4)
B12' B7' B8' B3' -139.2(4)
B12' B7' B8' B4' -99.7(4)
B12' B7' B8' B9' -37.3(3)
B12' B7' B11' C2' 132.9(3)
B12' B7' B11' B6' 99.5(4)
B12' B7' B11' B10' 37.4(3)
B12' B8' B9' B4' -138.2(4)
B12' B8' B9' B5' -100.5(4)
B12' B8' B9' B10' -36.7(3)
B12' B9' B10' B5' -139.1(4)
B12' B9' B10' B6' -101.3(4)
B12' B9' B10' B11' -37.0(3)
B12' B10' B11' C2' -99.1(4)
B12' B10' B11' B6' -139.1(4)
B12' B10' B11' B7' -37.9(3)

loop_
_smtbx_masks_void_nr
_smtbx_masks_void_average_x
_smtbx_masks_void_average_y
_smtbx_masks_void_average_z
_smtbx_masks_void_volume
_smtbx_masks_void_count_electrons
1 -0.970 -0.081 0.250 269.6 104.1
2 -0.775 0.081 0.750 269.6 105.0
3 -0.715 0.419 0.250 269.6 105.0
4 -0.383 0.581 0.750 269.6 104.2
